data_4030594
loop_
_publ_author_name
'Aher, Ravindra D.'
'Kumar, B. Senthil'
'Sudalai, Arumugam'

_publ_section_title
;
 Proline-Catalyzed Sequential syn-Mannich and [4 + 1]-Annulation Cascade
 Reactions To Form Densely Functionalized Pyrrolidines.
;
_journal_issue 3
_journal_name_full 'The Journal of organic chemistry'
_journal_page_first 2024
_journal_page_last 2031
_journal_paper_doi 10.1021/jo5028886
_journal_volume 80
_journal_year 2015
_chemical_formula_moiety 'C34 H42 N2 O8 S'
_chemical_formula_sum 'C34 H42 N2 O8 S'
_chemical_formula_weight 638.76
_chemical_name_systematic
; 
 ? 
;
_space_group_IT_number 2
_symmetry_cell_setting triclinic
_symmetry_space_group_name_Hall '-P 1'
_symmetry_space_group_name_H-M 'P -1'
_atom_sites_solution_hydrogens geom
_atom_sites_solution_primary direct
_atom_sites_solution_secondary difmap
_audit_creation_method SHELXL-97
_cell_angle_alpha 94.688(9)
_cell_angle_beta 106.380(9)
_cell_angle_gamma 105.365(8)
_cell_formula_units_Z 2
_cell_length_a 11.8115(15)
_cell_length_b 12.0852(16)
_cell_length_c 13.2004(18)
_cell_measurement_reflns_used 6116
_cell_measurement_temperature 296(2)
_cell_measurement_theta_max 24.24
_cell_measurement_theta_min 2.20
_cell_volume 1718.1(4)
_computing_cell_refinement 'Bruker SAINT'
_computing_data_collection 'Bruker APEX2'
_computing_data_reduction 'Bruker SAINT'
_computing_molecular_graphics 'Bruker SHELXTL'
_computing_publication_material 'Bruker SHELXTL'
_computing_structure_refinement 'SHELXL-97 (Sheldrick, 2008)'
_computing_structure_solution 'SHELXS-97 (Sheldrick, 2008)'
_diffrn_ambient_temperature 296(2)
_diffrn_measured_fraction_theta_full 0.999
_diffrn_measured_fraction_theta_max 0.999
_diffrn_measurement_device_type 'Bruker APEX-II CCD'
_diffrn_measurement_method '\f and \w scans'
_diffrn_radiation_monochromator graphite
_diffrn_radiation_source 'fine-focus sealed tube'
_diffrn_radiation_type MoK\a
_diffrn_radiation_wavelength 0.71073
_diffrn_reflns_av_R_equivalents 0.0573
_diffrn_reflns_av_sigmaI/netI 0.0520
_diffrn_reflns_limit_h_max 14
_diffrn_reflns_limit_h_min -14
_diffrn_reflns_limit_k_max 12
_diffrn_reflns_limit_k_min -14
_diffrn_reflns_limit_l_max 15
_diffrn_reflns_limit_l_min -15
_diffrn_reflns_number 22858
_diffrn_reflns_theta_full 25.00
_diffrn_reflns_theta_max 25.00
_diffrn_reflns_theta_min 1.63
_exptl_absorpt_coefficient_mu 0.145
_exptl_absorpt_correction_T_max 0.9842
_exptl_absorpt_correction_T_min 0.9536
_exptl_absorpt_correction_type multi-scan
_exptl_absorpt_process_details SADABS,(BRUKER,2006)
_exptl_crystal_colour COLOURLESS
_exptl_crystal_density_diffrn 1.235
_exptl_crystal_density_method 'not measured'
_exptl_crystal_description PLATE
_exptl_crystal_F_000 680
_exptl_crystal_size_max 0.33
_exptl_crystal_size_mid 0.13
_exptl_crystal_size_min 0.11
_refine_diff_density_max 0.467
_refine_diff_density_min -0.304
_refine_diff_density_rms 0.049
_refine_ls_extinction_method none
_refine_ls_goodness_of_fit_ref 1.190
_refine_ls_hydrogen_treatment mixed
_refine_ls_matrix_type full
_refine_ls_number_parameters 416
_refine_ls_number_reflns 6042
_refine_ls_number_restraints 0
_refine_ls_restrained_S_all 1.190
_refine_ls_R_factor_all 0.1110
_refine_ls_R_factor_gt 0.0898
_refine_ls_shift/su_max 0.006
_refine_ls_shift/su_mean 0.000
_refine_ls_structure_factor_coef Fsqd
_refine_ls_weighting_details 'calc w=1/[\s^2^(Fo^2^)+(0.0317P)^2^+2.2027P] where P=(Fo^2^+2Fc^2^)/3'
_refine_ls_weighting_scheme calc
_refine_ls_wR_factor_gt 0.1652
_refine_ls_wR_factor_ref 0.1743
_reflns_number_gt 4911
_reflns_number_total 6042
_reflns_threshold_expression >2sigma(I)
_cod_data_source_file jo5028886_si_001.cif
_cod_data_source_block abc
_cod_depositor_comments
;
The following automatic conversions were performed:

'_symmetry_cell_setting' value 'Triclinic' changed to 'triclinic'
according to
/usr/data/users/saulius/crontab/automatic-downloads/rss-feeds/ACS/lib/dictionaries/cif_core.dic
dictionary named 'cif_core.dic' version 2.4.2 from 2011-04-26.

'_exptl_absorpt_correction_type' value 'MULTI-SCAN' changed to
'multi-scan' according to
/usr/data/users/saulius/crontab/automatic-downloads/rss-feeds/ACS/lib/dictionaries/cif_core.dic
dictionary named 'cif_core.dic' version 2.4.2 from 2011-04-26.

Automatic conversion script
Id: cif_fix_values 3008 2015-01-20 13:52:24Z robertas 

 Adding full bibliography for 4030594.cif.
;
_cod_original_sg_symbol_H-M 'P-1   '
_cod_database_code 4030594

loop_
_symmetry_equiv_pos_as_xyz
'x, y, z'
'-x, -y, -z'

loop_
_atom_site_label
_atom_site_type_symbol
_atom_site_fract_x
_atom_site_fract_y
_atom_site_fract_z
_atom_site_U_iso_or_equiv
_atom_site_adp_type
_atom_site_occupancy
_atom_site_symmetry_multiplicity
_atom_site_calc_flag
_atom_site_refinement_flags
S1 S 0.56449(9) 0.75766(9) 0.52968(8) 0.0466(3) Uani 1 1 d .
O1 O 0.6725(3) 0.8877(3) 0.3183(3) 0.0736(9) Uani 1 1 d .
O2 O 0.4918(3) 0.9279(3) 0.2714(3) 0.0713(9) Uani 1 1 d .
O3 O 0.2412(3) 0.6722(4) 0.1053(3) 0.0934(12) Uani 1 1 d .
O4 O 0.3195(3) 0.7611(3) -0.0092(3) 0.0794(10) Uani 1 1 d .
O5 O 0.5879(3) 0.6721(2) 0.5955(2) 0.0606(8) Uani 1 1 d .
O6 O 0.4614(3) 0.8002(3) 0.5251(2) 0.0631(8) Uani 1 1 d .
O7 O 0.3764(2) 0.3941(2) 0.0266(2) 0.0571(7) Uani 1 1 d .
O8 O 0.2912(2) 0.2783(2) 0.1301(2) 0.0540(7) Uani 1 1 d .
N1 N 0.5460(3) 0.6999(3) 0.4092(2) 0.0427(7) Uani 1 1 d .
N2 N 0.4766(3) 0.4021(3) 0.2028(3) 0.0401(7) Uani 1 1 d .
C1 C 0.6134(3) 0.6200(3) 0.3855(3) 0.0444(9) Uani 1 1 d .
H1A H 0.5810 0.5440 0.4031 0.053 Uiso 1 1 calc R
H1B H 0.7010 0.6507 0.4250 0.053 Uiso 1 1 calc R
C2 C 0.5906(3) 0.6128(3) 0.2646(3) 0.0368(8) Uani 1 1 d .
H2 H 0.6588 0.6726 0.2542 0.044 Uiso 1 1 calc R
C3 C 0.4729(3) 0.6485(3) 0.2237(3) 0.0379(8) Uani 1 1 d .
H3 H 0.4025 0.5816 0.2199 0.045 Uiso 1 1 calc R
C4 C 0.4850(3) 0.7430(3) 0.3147(3) 0.0423(9) Uani 1 1 d .
H4 H 0.4032 0.7460 0.3156 0.051 Uiso 1 1 calc R
C5 C 0.5629(4) 0.8612(3) 0.3037(3) 0.0512(10) Uani 1 1 d .
C6 C 0.5528(6) 1.0418(5) 0.2508(5) 0.107(2) Uani 1 1 d .
H6A H 0.5883 1.0974 0.3172 0.128 Uiso 1 1 calc R
H6B H 0.6192 1.0365 0.2229 0.128 Uiso 1 1 calc R
C7 C 0.4656(7) 1.0805(6) 0.1756(7) 0.151(3) Uani 1 1 d .
H7A H 0.4430 1.0344 0.1061 0.227 Uiso 1 1 calc R
H7B H 0.5017 1.1608 0.1725 0.227 Uiso 1 1 calc R
H7C H 0.3932 1.0725 0.1973 0.227 Uiso 1 1 calc R
C8 C 0.6991(4) 0.8788(3) 0.5698(3) 0.0455(9) Uani 1 1 d .
C9 C 0.6896(4) 0.9898(4) 0.5650(4) 0.0644(12) Uani 1 1 d .
H9 H 0.6122 1.0016 0.5451 0.077 Uiso 1 1 calc R
C10 C 0.7951(5) 1.0829(4) 0.5898(4) 0.0740(14) Uani 1 1 d .
H10 H 0.7876 1.1574 0.5875 0.089 Uiso 1 1 calc R
C11 C 0.9109(4) 1.0691(4) 0.6177(4) 0.0645(12) Uani 1 1 d .
C12 C 0.9187(4) 0.9567(4) 0.6225(4) 0.0650(12) Uani 1 1 d .
H12 H 0.9961 0.9448 0.6417 0.078 Uiso 1 1 calc R
C13 C 0.8145(4) 0.8630(4) 0.5994(3) 0.0578(11) Uani 1 1 d .
H13 H 0.8218 0.7887 0.6038 0.069 Uiso 1 1 calc R
C14 C 1.0262(5) 1.1707(5) 0.6409(5) 0.0985(19) Uani 1 1 d .
H14A H 1.0119 1.2222 0.5903 0.148 Uiso 1 1 calc R
H14B H 1.0934 1.1428 0.6352 0.148 Uiso 1 1 calc R
H14C H 1.0466 1.2120 0.7121 0.148 Uiso 1 1 calc R
C15 C 0.5861(3) 0.4944(3) 0.2073(3) 0.0360(8) Uani 1 1 d .
H15 H 0.5814 0.5031 0.1332 0.043 Uiso 1 1 calc R
C16 C 0.7051(3) 0.4653(3) 0.2567(3) 0.0391(8) Uani 1 1 d .
C17 C 0.8058(3) 0.5114(3) 0.2245(3) 0.0459(9) Uani 1 1 d .
H17 H 0.7978 0.5565 0.1706 0.055 Uiso 1 1 calc R
C18 C 1.0259(4) 0.5404(4) 0.2381(4) 0.0643(12) Uani 1 1 d .
H18 H 1.0196 0.5860 0.1845 0.077 Uiso 1 1 calc R
C19 C 1.1348(4) 0.5204(4) 0.2839(4) 0.0733(14) Uani 1 1 d .
H19 H 1.2029 0.5534 0.2622 0.088 Uiso 1 1 calc R
C20 C 1.1463(4) 0.4511(5) 0.3629(4) 0.0749(14) Uani 1 1 d .
H20 H 1.2214 0.4371 0.3930 0.090 Uiso 1 1 calc R
C21 C 1.0488(4) 0.4041(4) 0.3961(4) 0.0705(13) Uani 1 1 d .
H21 H 1.0578 0.3585 0.4495 0.085 Uiso 1 1 calc R
C22 C 0.8279(4) 0.3752(4) 0.3828(3) 0.0584(11) Uani 1 1 d .
H22 H 0.8335 0.3286 0.4356 0.070 Uiso 1 1 calc R
C23 C 0.7187(4) 0.3963(3) 0.3372(3) 0.0518(10) Uani 1 1 d .
H23 H 0.6513 0.3642 0.3599 0.062 Uiso 1 1 calc R
C24 C 0.9215(3) 0.4929(3) 0.2706(3) 0.0470(9) Uani 1 1 d .
C25 C 0.9331(4) 0.4230(3) 0.3512(3) 0.0501(10) Uani 1 1 d .
C26 C 0.3803(3) 0.3613(3) 0.1113(3) 0.0416(9) Uani 1 1 d .
C27 C 0.1710(4) 0.2258(4) 0.0470(3) 0.0575(11) Uani 1 1 d .
C28 C 0.1085(4) 0.3179(5) 0.0178(5) 0.0907(18) Uani 1 1 d .
H28A H 0.0974 0.3540 0.0803 0.136 Uiso 1 1 calc R
H28B H 0.0293 0.2827 -0.0357 0.136 Uiso 1 1 calc R
H28C H 0.1590 0.3757 -0.0099 0.136 Uiso 1 1 calc R
C29 C 0.1878(5) 0.1618(5) -0.0481(4) 0.101(2) Uani 1 1 d .
H29A H 0.2299 0.2169 -0.0839 0.152 Uiso 1 1 calc R
H29B H 0.1083 0.1169 -0.0969 0.152 Uiso 1 1 calc R
H29C H 0.2360 0.1107 -0.0242 0.152 Uiso 1 1 calc R
C30 C 0.1021(4) 0.1422(5) 0.1046(4) 0.0891(18) Uani 1 1 d .
H30A H 0.1460 0.0873 0.1265 0.134 Uiso 1 1 calc R
H30B H 0.0205 0.1014 0.0572 0.134 Uiso 1 1 calc R
H30C H 0.0963 0.1850 0.1665 0.134 Uiso 1 1 calc R
C31 C 0.4500(4) 0.6837(4) 0.1135(3) 0.0492(10) Uani 1 1 d .
H31A H 0.5145 0.7544 0.1171 0.059 Uiso 1 1 calc R
H31B H 0.4551 0.6230 0.0637 0.059 Uiso 1 1 calc R
C32 C 0.3254(4) 0.7040(4) 0.0716(3) 0.0590(11) Uani 1 1 d .
C33 C 0.1988(5) 0.7798(6) -0.0580(5) 0.108(2) Uani 1 1 d .
H33A H 0.1352 0.7053 -0.0856 0.129 Uiso 1 1 calc R
H33B H 0.1772 0.8222 -0.0044 0.129 Uiso 1 1 calc R
C34 C 0.2056(6) 0.8426(7) -0.1408(6) 0.125(3) Uani 1 1 d .
H34A H 0.2648 0.9182 -0.1124 0.187 Uiso 1 1 calc R
H34B H 0.1258 0.8510 -0.1754 0.187 Uiso 1 1 calc R
H34C H 0.2309 0.8020 -0.1919 0.187 Uiso 1 1 calc R
H2N H 0.465(3) 0.379(3) 0.259(3) 0.048(12) Uiso 1 1 d .

loop_
_atom_site_aniso_label
_atom_site_aniso_U_11
_atom_site_aniso_U_22
_atom_site_aniso_U_33
_atom_site_aniso_U_23
_atom_site_aniso_U_13
_atom_site_aniso_U_12
S1 0.0517(6) 0.0467(6) 0.0447(6) 0.0037(4) 0.0242(5) 0.0118(5)
O1 0.060(2) 0.0569(19) 0.103(3) 0.0179(17) 0.0355(19) 0.0048(16)
O2 0.092(2) 0.0506(18) 0.094(2) 0.0309(17) 0.047(2) 0.0351(17)
O3 0.055(2) 0.153(4) 0.095(3) 0.060(3) 0.033(2) 0.047(2)
O4 0.076(2) 0.105(3) 0.073(2) 0.042(2) 0.0242(18) 0.043(2)
O5 0.077(2) 0.0552(17) 0.0499(17) 0.0156(14) 0.0268(15) 0.0113(15)
O6 0.0569(18) 0.071(2) 0.0690(19) -0.0028(15) 0.0348(15) 0.0199(15)
O7 0.0494(16) 0.0683(19) 0.0446(17) 0.0127(14) 0.0162(13) 0.0009(14)
O8 0.0427(15) 0.0560(17) 0.0458(16) 0.0118(13) 0.0061(12) -0.0065(13)
N1 0.0443(18) 0.0412(17) 0.0465(18) 0.0094(14) 0.0164(15) 0.0163(14)
N2 0.0406(18) 0.0368(17) 0.0381(18) 0.0063(14) 0.0147(15) 0.0012(13)
C1 0.043(2) 0.041(2) 0.046(2) 0.0003(17) 0.0095(18) 0.0145(17)
C2 0.0330(18) 0.0355(19) 0.042(2) 0.0076(15) 0.0130(16) 0.0084(15)
C3 0.0357(19) 0.038(2) 0.042(2) 0.0079(16) 0.0142(16) 0.0112(16)
C4 0.040(2) 0.044(2) 0.050(2) 0.0104(17) 0.0198(18) 0.0172(17)
C5 0.067(3) 0.043(2) 0.054(3) 0.0097(19) 0.031(2) 0.020(2)
C6 0.159(6) 0.060(3) 0.132(5) 0.046(4) 0.079(5) 0.039(4)
C7 0.169(7) 0.113(6) 0.187(8) 0.100(6) 0.037(6) 0.066(5)
C8 0.051(2) 0.045(2) 0.037(2) 0.0008(17) 0.0126(18) 0.0137(18)
C9 0.056(3) 0.051(3) 0.083(3) -0.002(2) 0.017(2) 0.020(2)
C10 0.081(4) 0.040(3) 0.093(4) 0.002(2) 0.021(3) 0.014(2)
C11 0.066(3) 0.054(3) 0.060(3) -0.001(2) 0.014(2) 0.004(2)
C12 0.046(3) 0.073(3) 0.062(3) 0.001(2) 0.000(2) 0.016(2)
C13 0.058(3) 0.053(3) 0.057(3) 0.006(2) 0.008(2) 0.019(2)
C14 0.084(4) 0.076(4) 0.106(5) 0.004(3) 0.022(3) -0.012(3)
C15 0.0344(18) 0.038(2) 0.0357(19) 0.0059(15) 0.0150(16) 0.0076(15)
C16 0.042(2) 0.0324(19) 0.043(2) 0.0007(16) 0.0177(17) 0.0097(16)
C17 0.044(2) 0.047(2) 0.053(2) 0.0171(18) 0.0195(19) 0.0154(18)
C18 0.049(3) 0.077(3) 0.083(3) 0.035(3) 0.033(2) 0.026(2)
C19 0.049(3) 0.089(4) 0.097(4) 0.033(3) 0.037(3) 0.027(3)
C20 0.048(3) 0.095(4) 0.094(4) 0.031(3) 0.023(3) 0.037(3)
C21 0.061(3) 0.087(4) 0.080(3) 0.038(3) 0.025(3) 0.039(3)
C22 0.063(3) 0.067(3) 0.065(3) 0.037(2) 0.031(2) 0.033(2)
C23 0.050(2) 0.056(2) 0.064(3) 0.023(2) 0.032(2) 0.020(2)
C24 0.042(2) 0.047(2) 0.059(3) 0.0111(19) 0.0216(19) 0.0181(18)
C25 0.048(2) 0.052(2) 0.059(3) 0.015(2) 0.021(2) 0.0226(19)
C26 0.040(2) 0.041(2) 0.043(2) 0.0037(17) 0.0182(18) 0.0084(17)
C27 0.045(2) 0.062(3) 0.049(2) 0.011(2) 0.006(2) -0.002(2)
C28 0.055(3) 0.112(5) 0.103(4) 0.045(4) 0.022(3) 0.017(3)
C29 0.090(4) 0.099(4) 0.075(4) -0.025(3) 0.015(3) -0.012(3)
C30 0.060(3) 0.091(4) 0.079(4) 0.023(3) 0.008(3) -0.025(3)
C31 0.054(2) 0.055(2) 0.045(2) 0.0104(18) 0.0190(19) 0.022(2)
C32 0.061(3) 0.068(3) 0.049(3) 0.013(2) 0.014(2) 0.024(2)
C33 0.081(4) 0.159(6) 0.107(5) 0.068(5) 0.025(4) 0.069(4)
C34 0.105(5) 0.180(7) 0.130(6) 0.073(6) 0.054(5) 0.077(5)

loop_
_atom_type_symbol
_atom_type_description
_atom_type_scat_dispersion_real
_atom_type_scat_dispersion_imag
_atom_type_scat_source
C C 0.0033 0.0016 'International Tables Vol C Tables 4.2.6.8 and 6.1.1.4'
H H 0.0000 0.0000 'International Tables Vol C Tables 4.2.6.8 and 6.1.1.4'
N N 0.0061 0.0033 'International Tables Vol C Tables 4.2.6.8 and 6.1.1.4'
O O 0.0106 0.0060 'International Tables Vol C Tables 4.2.6.8 and 6.1.1.4'
S S 0.1246 0.1234 'International Tables Vol C Tables 4.2.6.8 and 6.1.1.4'

loop_
_geom_angle_atom_site_label_1
_geom_angle_atom_site_label_2
_geom_angle_atom_site_label_3
_geom_angle
O6 S1 O5 120.11(18)
O6 S1 N1 107.11(17)
O5 S1 N1 105.91(16)
O6 S1 C8 107.64(18)
O5 S1 C8 107.80(18)
N1 S1 C8 107.73(16)
C5 O2 C6 116.5(4)
C32 O4 C33 115.1(4)
C26 O8 C27 120.5(3)
C4 N1 C1 113.2(3)
C4 N1 S1 122.5(2)
C1 N1 S1 122.7(2)
C26 N2 C15 121.2(3)
C26 N2 H2N 116(3)
C15 N2 H2N 122(3)
N1 C1 C2 103.4(3)
N1 C1 H1A 111.1
C2 C1 H1A 111.1
N1 C1 H1B 111.1
C2 C1 H1B 111.1
H1A C1 H1B 109.0
C3 C2 C1 104.5(3)
C3 C2 C15 115.0(3)
C1 C2 C15 114.1(3)
C3 C2 H2 107.6
C1 C2 H2 107.6
C15 C2 H2 107.6
C31 C3 C2 115.2(3)
C31 C3 C4 115.1(3)
C2 C3 C4 103.5(3)
C31 C3 H3 107.5
C2 C3 H3 107.5
C4 C3 H3 107.5
N1 C4 C5 112.5(3)
N1 C4 C3 101.5(3)
C5 C4 C3 110.6(3)
N1 C4 H4 110.6
C5 C4 H4 110.6
C3 C4 H4 110.6
O1 C5 O2 125.2(4)
O1 C5 C4 124.4(4)
O2 C5 C4 110.3(4)
C7 C6 O2 109.8(6)
C7 C6 H6A 109.7
O2 C6 H6A 109.7
C7 C6 H6B 109.7
O2 C6 H6B 109.7
H6A C6 H6B 108.2
C6 C7 H7A 109.5
C6 C7 H7B 109.5
H7A C7 H7B 109.5
C6 C7 H7C 109.5
H7A C7 H7C 109.5
H7B C7 H7C 109.5
C9 C8 C13 119.3(4)
C9 C8 S1 120.2(3)
C13 C8 S1 120.4(3)
C8 C9 C10 119.8(4)
C8 C9 H9 120.1
C10 C9 H9 120.1
C11 C10 C9 122.0(4)
C11 C10 H10 119.0
C9 C10 H10 119.0
C10 C11 C12 117.4(4)
C10 C11 C14 121.9(5)
C12 C11 C14 120.6(5)
C13 C12 C11 121.3(4)
C13 C12 H12 119.4
C11 C12 H12 119.4
C8 C13 C12 120.2(4)
C8 C13 H13 119.9
C12 C13 H13 119.9
C11 C14 H14A 109.5
C11 C14 H14B 109.5
H14A C14 H14B 109.5
C11 C14 H14C 109.5
H14A C14 H14C 109.5
H14B C14 H14C 109.5
N2 C15 C16 112.7(3)
N2 C15 C2 112.3(3)
C16 C15 C2 110.7(3)
N2 C15 H15 106.9
C16 C15 H15 106.9
C2 C15 H15 106.9
C17 C16 C23 118.0(3)
C17 C16 C15 119.0(3)
C23 C16 C15 123.0(3)
C16 C17 C24 122.2(4)
C16 C17 H17 118.9
C24 C17 H17 118.9
C19 C18 C24 120.8(4)
C19 C18 H18 119.6
C24 C18 H18 119.6
C18 C19 C20 120.8(4)
C18 C19 H19 119.6
C20 C19 H19 119.6
C21 C20 C19 120.2(4)
C21 C20 H20 119.9
C19 C20 H20 119.9
C20 C21 C25 121.2(4)
C20 C21 H21 119.4
C25 C21 H21 119.4
C23 C22 C25 121.0(4)
C23 C22 H22 119.5
C25 C22 H22 119.5
C22 C23 C16 121.8(4)
C22 C23 H23 119.1
C16 C23 H23 119.1
C18 C24 C25 118.5(4)
C18 C24 C17 122.6(4)
C25 C24 C17 118.9(3)
C24 C25 C22 118.2(4)
C24 C25 C21 118.5(4)
C22 C25 C21 123.4(4)
O7 C26 O8 126.1(3)
O7 C26 N2 125.2(3)
O8 C26 N2 108.7(3)
O8 C27 C30 101.6(3)
O8 C27 C29 109.8(4)
C30 C27 C29 111.4(4)
O8 C27 C28 110.0(4)
C30 C27 C28 110.7(4)
C29 C27 C28 112.8(4)
C27 C28 H28A 109.5
C27 C28 H28B 109.5
H28A C28 H28B 109.5
C27 C28 H28C 109.5
H28A C28 H28C 109.5
H28B C28 H28C 109.5
C27 C29 H29A 109.5
C27 C29 H29B 109.5
H29A C29 H29B 109.5
C27 C29 H29C 109.5
H29A C29 H29C 109.5
H29B C29 H29C 109.5
C27 C30 H30A 109.5
C27 C30 H30B 109.5
H30A C30 H30B 109.5
C27 C30 H30C 109.5
H30A C30 H30C 109.5
H30B C30 H30C 109.5
C32 C31 C3 112.9(3)
C32 C31 H31A 109.0
C3 C31 H31A 109.0
C32 C31 H31B 109.0
C3 C31 H31B 109.0
H31A C31 H31B 107.8
O3 C32 O4 122.8(4)
O3 C32 C31 125.5(4)
O4 C32 C31 111.7(4)
C34 C33 O4 109.3(5)
C34 C33 H33A 109.8
O4 C33 H33A 109.8
C34 C33 H33B 109.8
O4 C33 H33B 109.8
H33A C33 H33B 108.3
C33 C34 H34A 109.5
C33 C34 H34B 109.5
H34A C34 H34B 109.5
C33 C34 H34C 109.5
H34A C34 H34C 109.5
H34B C34 H34C 109.5

loop_
_geom_bond_atom_site_label_1
_geom_bond_atom_site_label_2
_geom_bond_distance
S1 O6 1.431(3)
S1 O5 1.437(3)
S1 N1 1.614(3)
S1 C8 1.766(4)
O1 C5 1.203(5)
O2 C5 1.322(5)
O2 C6 1.460(6)
O3 C32 1.188(5)
O4 C32 1.313(5)
O4 C33 1.474(6)
O7 C26 1.210(4)
O8 C26 1.343(4)
O8 C27 1.468(4)
N1 C4 1.465(5)
N1 C1 1.471(4)
N2 C26 1.351(5)
N2 C15 1.451(4)
N2 H2N 0.84(4)
C1 C2 1.533(5)
C1 H1A 0.9700
C1 H1B 0.9700
C2 C3 1.530(5)
C2 C15 1.544(5)
C2 H2 0.9800
C3 C31 1.520(5)
C3 C4 1.536(5)
C3 H3 0.9800
C4 C5 1.523(5)
C4 H4 0.9800
C6 C7 1.421(8)
C6 H6A 0.9700
C6 H6B 0.9700
C7 H7A 0.9600
C7 H7B 0.9600
C7 H7C 0.9600
C8 C9 1.380(6)
C8 C13 1.377(5)
C9 C10 1.375(6)
C9 H9 0.9300
C10 C11 1.372(6)
C10 H10 0.9300
C11 C12 1.392(6)
C11 C14 1.507(6)
C12 C13 1.372(6)
C12 H12 0.9300
C13 H13 0.9300
C14 H14A 0.9600
C14 H14B 0.9600
C14 H14C 0.9600
C15 C16 1.519(5)
C15 H15 0.9800
C16 C17 1.370(5)
C16 C23 1.403(5)
C17 C24 1.416(5)
C17 H17 0.9300
C18 C19 1.353(6)
C18 C24 1.413(5)
C18 H18 0.9300
C19 C20 1.389(6)
C19 H19 0.9300
C20 C21 1.349(6)
C20 H20 0.9300
C21 C25 1.416(6)
C21 H21 0.9300
C22 C23 1.362(5)
C22 C25 1.415(5)
C22 H22 0.9300
C23 H23 0.9300
C24 C25 1.410(5)
C27 C30 1.516(6)
C27 C29 1.510(7)
C27 C28 1.509(7)
C28 H28A 0.9600
C28 H28B 0.9600
C28 H28C 0.9600
C29 H29A 0.9600
C29 H29B 0.9600
C29 H29C 0.9600
C30 H30A 0.9600
C30 H30B 0.9600
C30 H30C 0.9600
C31 C32 1.512(6)
C31 H31A 0.9700
C31 H31B 0.9700
C33 C34 1.390(7)
C33 H33A 0.9700
C33 H33B 0.9700
C34 H34A 0.9600
C34 H34B 0.9600
C34 H34C 0.9600

loop_
_geom_torsion_atom_site_label_1
_geom_torsion_atom_site_label_2
_geom_torsion_atom_site_label_3
_geom_torsion_atom_site_label_4
_geom_torsion
O6 S1 N1 C4 32.0(3)
O5 S1 N1 C4 161.3(3)
C8 S1 N1 C4 -83.5(3)
O6 S1 N1 C1 -163.1(3)
O5 S1 N1 C1 -33.8(3)
C8 S1 N1 C1 81.4(3)
C4 N1 C1 C2 -0.5(4)
S1 N1 C1 C2 -166.7(2)
N1 C1 C2 C3 -22.1(3)
N1 C1 C2 C15 -148.5(3)
C1 C2 C3 C31 162.6(3)
C15 C2 C3 C31 -71.6(4)
C1 C2 C3 C4 36.0(3)
C15 C2 C3 C4 161.9(3)
C1 N1 C4 C5 -95.8(4)
S1 N1 C4 C5 70.4(4)
C1 N1 C4 C3 22.5(4)
S1 N1 C4 C3 -171.3(2)
C31 C3 C4 N1 -161.8(3)
C2 C3 C4 N1 -35.1(3)
C31 C3 C4 C5 -42.1(4)
C2 C3 C4 C5 84.5(4)
C6 O2 C5 O1 0.9(7)
C6 O2 C5 C4 -176.3(4)
N1 C4 C5 O1 42.6(5)
C3 C4 C5 O1 -70.1(5)
N1 C4 C5 O2 -140.1(3)
C3 C4 C5 O2 107.1(4)
C5 O2 C6 C7 154.4(5)
O6 S1 C8 C9 -15.9(4)
O5 S1 C8 C9 -146.8(3)
N1 S1 C8 C9 99.3(4)
O6 S1 C8 C13 168.4(3)
O5 S1 C8 C13 37.5(4)
N1 S1 C8 C13 -76.4(3)
C13 C8 C9 C10 -0.1(7)
S1 C8 C9 C10 -175.8(4)
C8 C9 C10 C11 1.2(8)
C9 C10 C11 C12 -1.4(7)
C9 C10 C11 C14 177.8(5)
C10 C11 C12 C13 0.5(7)
C14 C11 C12 C13 -178.7(4)
C9 C8 C13 C12 -0.8(6)
S1 C8 C13 C12 174.9(3)
C11 C12 C13 C8 0.6(7)
C26 N2 C15 C16 -130.2(3)
C26 N2 C15 C2 103.9(4)
C3 C2 C15 N2 -50.9(4)
C1 C2 C15 N2 69.9(4)
C3 C2 C15 C16 -177.8(3)
C1 C2 C15 C16 -57.1(4)
N2 C15 C16 C17 150.2(3)
C2 C15 C16 C17 -83.0(4)
N2 C15 C16 C23 -32.2(5)
C2 C15 C16 C23 94.6(4)
C23 C16 C17 C24 -0.8(6)
C15 C16 C17 C24 176.9(3)
C24 C18 C19 C20 1.0(8)
C18 C19 C20 C21 -1.0(8)
C19 C20 C21 C25 0.6(8)
C25 C22 C23 C16 0.5(7)
C17 C16 C23 C22 0.1(6)
C15 C16 C23 C22 -177.5(4)
C19 C18 C24 C25 -0.6(7)
C19 C18 C24 C17 -179.8(4)
C16 C17 C24 C18 -179.8(4)
C16 C17 C24 C25 1.0(6)
C18 C24 C25 C22 -179.6(4)
C17 C24 C25 C22 -0.4(6)
C18 C24 C25 C21 0.3(6)
C17 C24 C25 C21 179.5(4)
C23 C22 C25 C24 -0.3(6)
C23 C22 C25 C21 179.8(4)
C20 C21 C25 C24 -0.2(7)
C20 C21 C25 C22 179.6(5)
C27 O8 C26 O7 -6.2(6)
C27 O8 C26 N2 174.5(3)
C15 N2 C26 O7 1.7(6)
C15 N2 C26 O8 -179.0(3)
C26 O8 C27 C30 -178.4(4)
C26 O8 C27 C29 63.6(5)
C26 O8 C27 C28 -61.1(5)
C2 C3 C31 C32 173.1(3)
C4 C3 C31 C32 -66.5(4)
C33 O4 C32 O3 -2.0(7)
C33 O4 C32 C31 177.3(4)
C3 C31 C32 O3 -16.5(7)
C3 C31 C32 O4 164.3(4)
C32 O4 C33 C34 178.9(6)
